data_1530582
loop_
_publ_author_name
'Pico, C.'
'Gutierrez-Puebla, E.'
'Castro, A.'
'Veiga, M.L.'
'Monge, M.A.'
'Ruiz-Valero, C.'

_publ_section_title
;
 Synthesis, crystal structure, and some properties of Te3 Se O8
;
_journal_name_full 'Journal of Solid State Chemistry'
_journal_page_first 172
_journal_page_last 178
_journal_volume 63
_journal_year 1986
_chemical_formula_sum 'O8 Se Te3'
_chemical_name_systematic 'Te3 Se O8'
_space_group_IT_number 2
_symmetry_space_group_name_Hall '-P 1'
_symmetry_space_group_name_H-M 'P -1'
_cell_angle_alpha 102.02
_cell_angle_beta 100.8
_cell_angle_gamma 69.84
_cell_formula_units_Z 2
_cell_length_a 4.854
_cell_length_b 6.902
_cell_length_c 11.515
_cell_volume 351.385
_citation_journal_id_ASTM JSSCBI
_cod_data_source_file Pico_JSSCBI_1986_1156.cif
_cod_data_source_block O8Se1Te3
_cod_original_cell_volume 351.3848
_cod_original_formula_sum 'O8 Se1 Te3'
_cod_database_code 1530582

loop_
_symmetry_equiv_pos_as_xyz
x,y,z
-x,-y,-z

loop_
_atom_site_label
_atom_site_type_symbol
_atom_site_fract_x
_atom_site_fract_y
_atom_site_fract_z
_atom_site_occupancy
_atom_site_U_iso_or_equiv
Te2 Te+4 0.10732 0.461 0.19217 1 0.0
O5 O-2 0.651 0.309 0.44532 1 0.0
Te3 Te+4 0.48783 0.74175 0.42561 1 0.0
O2 O-2 0.0197 0.35212 0.32735 1 0.0
O6 O-2 0.5848 0.7768 0.21661 1 0.0
Te1 Te+4 0.85619 0.13327 0.30347 1 0.0
Se1 Se+4 0.35118 0.82542 0.09127 1 0.0
O1 O-2 0.2556 0.02322 0.43257 1 0.0
O4 O-2 0.0806 0.0493 0.14056 1 0.0
O7 O-2 0.1789 0.64196 0.07014 1 0.0
O3 O-2 0.1571 0.67711 0.3196 1 0.0
O8 O-2 0.5146 0.3039 0.19715 1 0.0
